data_4120032
loop_
_publ_author_name
'Elisabeth M. Fatila'
'Mathieu Rouzi\`eres'
'Michael C. Jennings'
'Alan J. Lough'
'Rodolphe Cl\'erac'
'Kathryn E. Preuss'

_publ_section_title
;
 Fine-Tuning the Single-Molecule Magnet Properties of a [Dy(III)-Radical]2
 Pair
;
_journal_name_full 'Journal of the American Chemical Society'
_journal_page_first 9596
_journal_page_last 9599
_journal_paper_doi 10.1021/ja403794d
_journal_volume 135
_journal_year 2013
_chemical_formula_moiety 'C23 H7 F18 Gd N3 O7 S2'
_chemical_formula_sum 'C23 H7 F18 Gd N3 O7 S2'
_chemical_formula_weight 1000.69
_chemical_name_systematic
; 
 ? 
;
_space_group_IT_number 14
_symmetry_cell_setting monoclinic
_symmetry_space_group_name_Hall '-P 2ybc'
_symmetry_space_group_name_H-M 'P 1 21/c 1'
_atom_sites_solution_hydrogens geom
_atom_sites_solution_primary direct
_atom_sites_solution_secondary difmap
_audit_creation_method SHELXL-97
_cell_angle_alpha 90.00
_cell_angle_beta 90.177(2)
_cell_angle_gamma 90.00
_cell_formula_units_Z 8
_cell_length_a 14.7789(4)
_cell_length_b 28.5650(7)
_cell_length_c 15.7335(4)
_cell_measurement_reflns_used 9250
_cell_measurement_temperature 150(2)
_cell_measurement_theta_max 34.46
_cell_measurement_theta_min 2.37
_cell_volume 6642.0(3)
_computing_cell_refinement 'Bruker SAINT'
_computing_data_collection 'Bruker APEX2'
_computing_data_reduction 'Bruker SAINT'
_computing_molecular_graphics 'Bruker SHELXTL'
_computing_publication_material 'Bruker SHELXTL'
_computing_structure_refinement 'SHELXL-97 (Sheldrick, 2008)'
_computing_structure_solution 'SHELXS-97 (Sheldrick, 2008)'
_diffrn_ambient_temperature 150(2)
_diffrn_measured_fraction_theta_full 0.999
_diffrn_measured_fraction_theta_max 0.999
_diffrn_measurement_device_type 'Bruker APEX-II CCD'
_diffrn_measurement_method '\f and \w scans'
_diffrn_radiation_monochromator graphite
_diffrn_radiation_source 'fine-focus sealed tube'
_diffrn_radiation_type MoK\a
_diffrn_radiation_wavelength 0.71073
_diffrn_reflns_av_R_equivalents 0.0326
_diffrn_reflns_av_sigmaI/netI 0.0200
_diffrn_reflns_limit_h_max 21
_diffrn_reflns_limit_h_min -21
_diffrn_reflns_limit_k_max 40
_diffrn_reflns_limit_k_min -40
_diffrn_reflns_limit_l_max 22
_diffrn_reflns_limit_l_min -22
_diffrn_reflns_number 160089
_diffrn_reflns_theta_full 30.51
_diffrn_reflns_theta_max 30.51
_diffrn_reflns_theta_min 1.93
_exptl_absorpt_coefficient_mu 2.270
_exptl_absorpt_correction_T_max 0.6007
_exptl_absorpt_correction_T_min 0.5492
_exptl_absorpt_correction_type multi-scan
_exptl_absorpt_process_details SADABS
_exptl_crystal_colour purple
_exptl_crystal_density_diffrn 2.001
_exptl_crystal_description block
_exptl_crystal_F_000 3840
_exptl_crystal_size_max 0.30
_exptl_crystal_size_mid 0.25
_exptl_crystal_size_min 0.25
_refine_diff_density_max 2.084
_refine_diff_density_min -1.752
_refine_diff_density_rms 0.120
_refine_ls_extinction_method none
_refine_ls_goodness_of_fit_ref 1.215
_refine_ls_hydrogen_treatment constr
_refine_ls_matrix_type full
_refine_ls_number_parameters 1108
_refine_ls_number_reflns 20265
_refine_ls_number_restraints 474
_refine_ls_restrained_S_all 1.217
_refine_ls_R_factor_all 0.0555
_refine_ls_R_factor_gt 0.0450
_refine_ls_shift/su_max 0.002
_refine_ls_shift/su_mean 0.000
_refine_ls_structure_factor_coef Fsqd
_refine_ls_weighting_details 'calc w=1/[\s^2^(Fo^2^)+(0.0074P)^2^+29.2144P] where P=(Fo^2^+2Fc^2^)/3'
_refine_ls_weighting_scheme calc
_refine_ls_wR_factor_gt 0.0915
_refine_ls_wR_factor_ref 0.0970
_reflns_number_gt 17455
_reflns_number_total 20265
_reflns_threshold_expression I>2\s(I)
_cod_data_source_file ja403794d_si_003.cif
_cod_data_source_block k1140
_cod_original_sg_symbol_H-M 'P 21/c'
_cod_database_code 4120032

loop_
_symmetry_equiv_pos_as_xyz
'x, y, z'
'-x, y+1/2, -z+1/2'
'-x, -y, -z'
'x, -y-1/2, z-1/2'

loop_
_atom_site_label
_atom_site_type_symbol
_atom_site_fract_x
_atom_site_fract_y
_atom_site_fract_z
_atom_site_U_iso_or_equiv
_atom_site_adp_type
_atom_site_occupancy
_atom_site_symmetry_multiplicity
_atom_site_calc_flag
_atom_site_refinement_flags
_atom_site_disorder_assembly
_atom_site_disorder_group
Gd1 Gd 0.361896(13) 0.584032(6) 0.340745(12) 0.02553(4) Uani 1 1 d U . .
N1 N 0.3245(2) 0.53004(11) 0.2137(2) 0.0276(6) Uani 1 1 d U . .
S2 S 0.31564(7) 0.47320(3) 0.22003(7) 0.0307(2) Uani 1 1 d U . .
S3 S 0.31902(8) 0.46378(4) 0.08797(7) 0.0363(2) Uani 1 1 d U . .
N4 N 0.3319(3) 0.51941(14) 0.0653(2) 0.0359(8) Uani 1 1 d U . .
C5 C 0.3348(3) 0.54611(14) 0.1329(3) 0.0296(8) Uani 1 1 d U . .
C6 C 0.3512(3) 0.59661(15) 0.1280(3) 0.0308(8) Uani 1 1 d U . .
O7 O 0.3661(2) 0.61785(12) 0.05291(19) 0.0389(7) Uani 1 1 d U . .
C8 C 0.3829(3) 0.66405(17) 0.0760(3) 0.0403(10) Uani 1 1 d U . .
C9 C 0.4024(4) 0.7018(2) 0.0226(4) 0.0515(13) Uani 1 1 d U . .
H9A H 0.4067 0.6987 -0.0374 0.062 Uiso 1 1 calc R . .
C10 C 0.4150(4) 0.7439(2) 0.0641(4) 0.0594(15) Uani 1 1 d U . .
H10A H 0.4286 0.7709 0.0312 0.071 Uiso 1 1 calc R . .
C11 C 0.4087(4) 0.74840(19) 0.1517(4) 0.0568(14) Uani 1 1 d U . .
H11A H 0.4183 0.7782 0.1770 0.068 Uiso 1 1 calc R . .
C12 C 0.3887(3) 0.71061(16) 0.2031(4) 0.0459(11) Uani 1 1 d U . .
H12A H 0.3837 0.7137 0.2630 0.055 Uiso 1 1 calc R . .
C13 C 0.3762(3) 0.66774(16) 0.1626(3) 0.0367(9) Uani 1 1 d U . .
N14 N 0.3560(2) 0.62318(12) 0.1951(2) 0.0328(7) Uani 1 1 d U . .
O21 O 0.3721(2) 0.50843(10) 0.39673(19) 0.0348(6) Uani 1 1 d U . .
C22 C 0.3637(3) 0.49174(17) 0.4701(3) 0.0429(10) Uani 1 1 d U A .
C23 C 0.3620(5) 0.5161(2) 0.5459(3) 0.0643(17) Uani 1 1 d U . .
H23A H 0.3581 0.4991 0.5976 0.077 Uiso 1 1 calc R . .
C24 C 0.3656(5) 0.5644(2) 0.5486(3) 0.0552(14) Uani 1 1 d U . .
O25 O 0.3672(2) 0.59216(11) 0.48771(19) 0.0398(7) Uani 1 1 d U . .
C26 C 0.3547(4) 0.4386(2) 0.4740(4) 0.0616(15) Uani 1 1 d DU . .
C27 C 0.3681(10) 0.5886(4) 0.6361(5) 0.134(4) Uani 1 1 d U . .
F21A F 0.4276(6) 0.4204(3) 0.5063(10) 0.110(4) Uani 0.60 1 d PDU A 1
F22A F 0.3294(12) 0.4196(5) 0.4056(7) 0.119(6) Uani 0.60 1 d PDU A 1
F23A F 0.2901(7) 0.4265(4) 0.5300(8) 0.104(4) Uani 0.60 1 d PDU A 1
F21B F 0.2889(12) 0.4258(8) 0.4259(13) 0.104(7) Uani 0.40 1 d PDU A 2
F22B F 0.350(2) 0.4194(6) 0.5455(8) 0.175(11) Uani 0.40 1 d PDU A 2
F23B F 0.4227(9) 0.4183(4) 0.4294(11) 0.102(4) Uani 0.40 1 d PDU A 2
F24 F 0.2909(10) 0.5933(8) 0.6576(9) 0.469(12) Uani 1 1 d U . .
F25 F 0.4021(9) 0.6255(2) 0.6393(3) 0.234(5) Uani 1 1 d U . .
F26 F 0.3922(13) 0.5652(3) 0.6935(4) 0.345(9) Uani 1 1 d U . .
O31 O 0.21120(18) 0.56305(9) 0.37165(18) 0.0284(5) Uani 1 1 d U . .
C32 C 0.1506(3) 0.58409(14) 0.4137(2) 0.0281(7) Uani 1 1 d U . .
C33 C 0.1427(3) 0.63168(15) 0.4284(3) 0.0363(9) Uani 1 1 d U . .
H33A H 0.0933 0.6432 0.4608 0.044 Uiso 1 1 calc R . .
C34 C 0.2065(3) 0.66285(14) 0.3963(3) 0.0341(8) Uani 1 1 d U . .
O35 O 0.2766(2) 0.65335(10) 0.3568(2) 0.0380(7) Uani 1 1 d U . .
C36 C 0.0791(3) 0.55201(17) 0.4533(3) 0.0380(9) Uani 1 1 d U . .
C37 C 0.1893(4) 0.71584(17) 0.4075(4) 0.0501(12) Uani 1 1 d U . .
F31 F 0.0634(2) 0.51477(11) 0.4046(2) 0.0590(9) Uani 1 1 d U . .
F32 F -0.0007(2) 0.57247(12) 0.4643(2) 0.0569(8) Uani 1 1 d U . .
F33 F 0.1074(3) 0.53749(15) 0.5280(2) 0.0802(13) Uani 1 1 d U . .
F34 F 0.2652(3) 0.73813(12) 0.4198(4) 0.114(2) Uani 1 1 d U . .
F35 F 0.1342(3) 0.72500(12) 0.4709(2) 0.0788(12) Uani 1 1 d U . .
F36 F 0.1528(3) 0.73362(11) 0.3380(2) 0.0716(10) Uani 1 1 d U . .
O41 O 0.4962(2) 0.55842(11) 0.2744(2) 0.0362(6) Uani 1 1 d U . .
C42 C 0.5642(3) 0.57999(17) 0.2471(3) 0.0355(9) Uani 1 1 d U . .
C43 C 0.5958(3) 0.62306(18) 0.2724(3) 0.0411(10) Uani 1 1 d U . .
H43A H 0.6502 0.6351 0.2489 0.049 Uiso 1 1 calc R . .
C44 C 0.5485(3) 0.64924(16) 0.3325(3) 0.0346(9) Uani 1 1 d U . .
O45 O 0.4730(2) 0.64053(10) 0.36314(19) 0.0349(6) Uani 1 1 d U . .
C46 C 0.6137(3) 0.5533(2) 0.1765(4) 0.0539(13) Uani 1 1 d U . .
C47 C 0.5922(4) 0.6940(2) 0.3682(3) 0.0510(12) Uani 1 1 d U . .
F41 F 0.5567(3) 0.5381(2) 0.1189(3) 0.1021(17) Uani 1 1 d U . .
F42 F 0.6594(3) 0.51781(17) 0.2072(3) 0.1032(16) Uani 1 1 d U . .
F43 F 0.6738(3) 0.57977(16) 0.1352(3) 0.0797(12) Uani 1 1 d U . .
F44 F 0.5291(3) 0.72670(13) 0.3835(3) 0.0824(12) Uani 1 1 d U . .
F45 F 0.6308(4) 0.68554(15) 0.4407(3) 0.0992(16) Uani 1 1 d U . .
F46 F 0.6508(3) 0.71334(14) 0.3174(3) 0.0863(14) Uani 1 1 d U . .
Gd2 Gd 0.099937(14) 0.374561(6) 0.073187(12) 0.02799(5) Uani 1 1 d U . .
N51 N 0.1099(2) 0.45916(11) 0.1294(2) 0.0257(6) Uani 1 1 d U . .
S52 S 0.12038(7) 0.47458(3) 0.22915(6) 0.02843(19) Uani 1 1 d U . .
S53 S 0.12057(7) 0.54633(3) 0.20230(6) 0.0301(2) Uani 1 1 d U . .
N54 N 0.1120(2) 0.53996(11) 0.0984(2) 0.0285(7) Uani 1 1 d U . .
C55 C 0.1091(3) 0.49600(13) 0.0752(2) 0.0252(7) Uani 1 1 d U . .
C56 C 0.1085(2) 0.48241(12) -0.0145(2) 0.0243(7) Uani 1 1 d U . .
O57 O 0.1087(2) 0.51467(9) -0.07605(17) 0.0290(6) Uani 1 1 d U . .
C58 C 0.1127(3) 0.48847(14) -0.1505(2) 0.0279(7) Uani 1 1 d U . .
C59 C 0.1166(3) 0.50447(16) -0.2332(3) 0.0366(9) Uani 1 1 d U . .
H59A H 0.1159 0.5368 -0.2472 0.044 Uiso 1 1 calc R . .
C60 C 0.1216(3) 0.46971(18) -0.2939(3) 0.0413(10) Uani 1 1 d U . .
H60A H 0.1247 0.4785 -0.3520 0.050 Uiso 1 1 calc R . .
C61 C 0.1223(3) 0.42201(17) -0.2733(3) 0.0403(10) Uani 1 1 d U . .
H61A H 0.1263 0.3996 -0.3177 0.048 Uiso 1 1 calc R . .
C62 C 0.1175(3) 0.40676(14) -0.1902(3) 0.0330(8) Uani 1 1 d U . .
H62A H 0.1169 0.3744 -0.1761 0.040 Uiso 1 1 calc R . .
C63 C 0.1134(3) 0.44161(13) -0.1280(2) 0.0265(7) Uani 1 1 d U . .
N64 N 0.1106(2) 0.43896(11) -0.0391(2) 0.0256(6) Uani 1 1 d U . .
O71 O 0.0965(2) 0.29626(10) 0.10531(19) 0.0368(7) Uani 1 1 d U . .
C72 C 0.0989(3) 0.27272(16) 0.1702(3) 0.0376(9) Uani 1 1 d U B .
C73 C 0.0957(4) 0.28900(19) 0.2535(3) 0.0557(14) Uani 1 1 d U . .
H73A H 0.0970 0.2671 0.2989 0.067 Uiso 1 1 calc R . .
C74 C 0.0906(4) 0.33697(19) 0.2723(3) 0.0468(11) Uani 1 1 d U C .
O75 O 0.0888(3) 0.36976(11) 0.22306(19) 0.0437(8) Uani 1 1 d U . .
C76 C 0.1043(3) 0.21939(17) 0.1527(3) 0.0475(11) Uani 1 1 d DU . .
C77 C 0.0789(5) 0.3500(3) 0.3660(4) 0.078(2) Uani 1 1 d DU . .
F71A F 0.1402(5) 0.1973(3) 0.2176(5) 0.070(2) Uani 0.60 1 d PDU B 1
F72A F 0.1633(6) 0.2117(2) 0.0924(5) 0.067(2) Uani 0.60 1 d PDU B 1
F73A F 0.0271(7) 0.2022(5) 0.1321(8) 0.083(4) Uani 0.60 1 d PDU B 1
F71B F 0.0414(11) 0.2080(6) 0.0974(9) 0.069(4) Uani 0.40 1 d PDU B 2
F72B F 0.0828(12) 0.1957(4) 0.2223(7) 0.092(4) Uani 0.40 1 d PDU B 2
F73B F 0.1768(10) 0.2014(6) 0.1242(12) 0.126(7) Uani 0.40 1 d PDU B 2
F74A F 0.0639(17) 0.3162(7) 0.4143(8) 0.160(9) Uani 0.50 1 d PDU C 1
F75A F 0.1401(15) 0.3742(9) 0.3946(12) 0.180(11) Uani 0.50 1 d PDU C 1
F76A F 0.0030(11) 0.3748(8) 0.3728(10) 0.158(7) Uani 0.50 1 d PDU C 1
F74B F 0.1065(12) 0.3921(4) 0.3807(7) 0.094(4) Uani 0.50 1 d PDU C 2
F75B F 0.0017(13) 0.3403(11) 0.3899(14) 0.209(13) Uani 0.50 1 d PDU C 2
F76B F 0.1347(19) 0.3270(8) 0.4171(9) 0.195(10) Uani 0.50 1 d PDU C 2
O81 O 0.0094(2) 0.34806(10) -0.04085(19) 0.0343(6) Uani 1 1 d U . .
C82 C -0.0715(3) 0.33596(14) -0.0478(3) 0.0325(8) Uani 1 1 d U D .
C83 C -0.1406(3) 0.34107(15) 0.0111(3) 0.0381(9) Uani 1 1 d U . .
H83A H -0.1986 0.3281 -0.0001 0.046 Uiso 1 1 calc R . .
C84 C -0.1249(3) 0.36511(15) 0.0861(3) 0.0369(9) Uani 1 1 d U . .
O85 O -0.0528(2) 0.38359(11) 0.1109(2) 0.0382(7) Uani 1 1 d U . .
C86 C -0.0956(3) 0.31355(16) -0.1336(3) 0.0432(10) Uani 1 1 d DU . .
C87 C -0.2048(4) 0.3717(2) 0.1479(4) 0.0542(13) Uani 1 1 d U . .
F81A F -0.1805(7) 0.2997(5) -0.1379(13) 0.092(5) Uani 0.60 1 d PDU D 1
F82A F -0.0470(8) 0.2765(3) -0.1452(8) 0.065(3) Uani 0.60 1 d PDU D 1
F83A F -0.0820(12) 0.3430(6) -0.1960(11) 0.079(4) Uani 0.60 1 d PDU D 1
F81B F -0.0284(11) 0.2917(7) -0.1698(13) 0.115(8) Uani 0.40 1 d PDU D 2
F82B F -0.121(2) 0.3459(9) -0.1866(18) 0.098(9) Uani 0.40 1 d PDU D 2
F83B F -0.1633(12) 0.2843(7) -0.1311(17) 0.084(6) Uani 0.40 1 d PDU D 2
F84 F -0.1779(3) 0.3665(2) 0.2267(3) 0.1121(18) Uani 1 1 d U . .
F85 F -0.2720(3) 0.34241(13) 0.1333(3) 0.0810(12) Uani 1 1 d U . .
F86 F -0.2380(3) 0.41398(13) 0.1425(3) 0.0847(13) Uani 1 1 d U . .
O91 O 0.2028(2) 0.34208(11) -0.02512(19) 0.0369(7) Uani 1 1 d U . .
C92 C 0.2716(4) 0.31800(17) -0.0168(3) 0.0456(11) Uani 1 1 d U . .
C93 C 0.3292(4) 0.31660(18) 0.0551(4) 0.0559(14) Uani 1 1 d U . .
H93A H 0.3788 0.2955 0.0560 0.067 Uiso 1 1 calc R . .
C94 C 0.3143(4) 0.34538(17) 0.1236(4) 0.0515(13) Uani 1 1 d U E .
O95 O 0.2493(2) 0.37465(11) 0.1355(2) 0.0442(8) Uani 1 1 d U . .
C96 C 0.2991(5) 0.2888(2) -0.0916(4) 0.0653(17) Uani 1 1 d U . .
C97 C 0.3792(4) 0.34262(19) 0.1994(4) 0.0717(19) Uani 1 1 d DU . .
F91 F 0.2958(9) 0.24595(18) -0.0769(4) 0.238(5) Uani 1 1 d U . .
F92 F 0.2562(3) 0.29827(17) -0.1613(2) 0.0836(13) Uani 1 1 d U . .
F93 F 0.3808(4) 0.2945(4) -0.1125(4) 0.184(3) Uani 1 1 d U . .
F94A F 0.3518(12) 0.3149(5) 0.2594(7) 0.148(6) Uani 0.60 1 d PDU E 1
F95A F 0.4532(9) 0.3200(7) 0.1801(12) 0.131(6) Uani 0.60 1 d PDU E 1
F96A F 0.4049(13) 0.3834(4) 0.2244(13) 0.105(5) Uani 0.60 1 d PDU E 1
F94B F 0.4280(18) 0.3807(6) 0.200(2) 0.140(12) Uani 0.40 1 d PDU E 2
F95B F 0.3380(12) 0.3443(10) 0.2721(8) 0.158(9) Uani 0.40 1 d PDU E 2
F96B F 0.4447(14) 0.3130(7) 0.1920(14) 0.115(7) Uani 0.40 1 d PDU E 2

loop_
_atom_site_aniso_label
_atom_site_aniso_U_11
_atom_site_aniso_U_22
_atom_site_aniso_U_33
_atom_site_aniso_U_23
_atom_site_aniso_U_13
_atom_site_aniso_U_12
Gd1 0.02603(8) 0.02340(8) 0.02715(9) 0.00115(7) 0.00079(6) -0.00454(7)
N1 0.0300(16) 0.0241(15) 0.0286(15) 0.0010(12) -0.0023(13) -0.0021(12)
S2 0.0363(5) 0.0246(4) 0.0312(5) -0.0021(4) -0.0057(4) 0.0037(4)
S3 0.0409(6) 0.0361(5) 0.0319(5) -0.0083(4) -0.0026(4) 0.0083(4)
N4 0.0374(19) 0.042(2) 0.0286(17) -0.0008(14) 0.0011(14) 0.0052(15)
C5 0.0286(18) 0.0318(18) 0.0283(18) 0.0023(14) -0.0031(15) 0.0000(15)
C6 0.0248(17) 0.037(2) 0.0309(19) 0.0094(15) 0.0005(15) -0.0018(15)
O7 0.0402(17) 0.0446(18) 0.0320(15) 0.0116(13) -0.0009(13) -0.0044(14)
C8 0.034(2) 0.042(2) 0.044(2) 0.0144(19) -0.0056(19) -0.0068(18)
C9 0.049(3) 0.057(3) 0.049(3) 0.027(2) -0.006(2) -0.012(2)
C10 0.056(3) 0.049(3) 0.072(4) 0.032(3) -0.012(3) -0.019(3)
C11 0.063(3) 0.035(2) 0.072(3) 0.019(2) -0.012(3) -0.014(2)
C12 0.050(3) 0.033(2) 0.055(3) 0.011(2) -0.007(2) -0.011(2)
C13 0.035(2) 0.034(2) 0.041(2) 0.0149(17) -0.0030(18) -0.0059(17)
N14 0.0344(17) 0.0280(16) 0.0358(17) 0.0063(13) -0.0028(14) -0.0030(13)
O21 0.0421(17) 0.0281(14) 0.0342(15) 0.0053(11) -0.0005(13) 0.0007(12)
C22 0.049(3) 0.037(2) 0.043(2) 0.0116(18) -0.008(2) -0.0022(19)
C23 0.108(5) 0.053(3) 0.032(2) 0.012(2) -0.001(3) -0.018(3)
C24 0.085(4) 0.055(3) 0.025(2) -0.0035(19) 0.009(2) -0.014(3)
O25 0.0495(19) 0.0400(17) 0.0301(14) -0.0034(12) 0.0080(13) -0.0039(14)
C26 0.088(4) 0.040(3) 0.056(3) 0.020(2) -0.012(3) -0.005(3)
C27 0.277(12) 0.089(6) 0.036(3) -0.014(3) 0.059(6) -0.011(7)
F21A 0.088(5) 0.049(4) 0.194(11) 0.040(7) -0.035(6) 0.013(4)
F22A 0.257(18) 0.037(4) 0.064(4) 0.009(4) -0.025(8) -0.027(9)
F23A 0.125(7) 0.056(5) 0.130(8) 0.028(5) 0.047(6) -0.028(5)
F21B 0.104(9) 0.066(10) 0.142(16) 0.014(10) -0.036(10) -0.050(9)
F22B 0.42(4) 0.055(8) 0.052(7) 0.034(6) -0.028(12) -0.01(2)
F23B 0.112(9) 0.038(5) 0.157(13) -0.020(7) -0.025(8) 0.015(6)
F24 0.300(13) 0.86(3) 0.253(11) -0.384(16) 0.160(10) -0.080(13)
F25 0.574(16) 0.077(4) 0.051(3) -0.031(3) 0.006(6) -0.075(7)
F26 0.89(3) 0.104(5) 0.042(3) 0.004(3) -0.073(8) -0.083(10)
O31 0.0272(13) 0.0249(13) 0.0332(14) -0.0006(11) 0.0052(11) -0.0015(10)
C32 0.0275(17) 0.0315(18) 0.0252(17) 0.0020(14) 0.0010(14) -0.0060(14)
C33 0.038(2) 0.033(2) 0.038(2) -0.0066(17) 0.0034(17) 0.0005(17)
C34 0.038(2) 0.0253(18) 0.039(2) -0.0040(16) -0.0070(17) 0.0020(15)
O35 0.0387(16) 0.0231(13) 0.0523(19) 0.0040(12) 0.0027(14) -0.0027(11)
C36 0.036(2) 0.042(2) 0.036(2) -0.0002(18) 0.0076(17) -0.0076(18)
C37 0.044(3) 0.029(2) 0.077(4) -0.010(2) -0.009(2) 0.0039(18)
F31 0.0560(19) 0.0476(17) 0.073(2) -0.0185(15) 0.0280(16) -0.0245(14)
F32 0.0389(15) 0.063(2) 0.069(2) -0.0131(16) 0.0216(14) -0.0070(14)
F33 0.078(2) 0.106(3) 0.056(2) 0.046(2) -0.0112(18) -0.038(2)
F34 0.062(2) 0.0358(18) 0.245(6) -0.040(3) -0.042(3) -0.0037(16)
F35 0.124(3) 0.0419(18) 0.071(2) -0.0210(17) 0.015(2) 0.016(2)
F36 0.098(3) 0.0395(17) 0.077(2) 0.0112(16) -0.004(2) 0.0213(18)
O41 0.0293(14) 0.0358(16) 0.0434(17) -0.0026(13) 0.0016(12) 0.0006(12)
C42 0.0273(18) 0.045(2) 0.034(2) 0.0000(17) 0.0001(15) 0.0010(17)
C43 0.031(2) 0.054(3) 0.038(2) 0.0011(19) 0.0062(17) -0.0136(19)
C44 0.034(2) 0.040(2) 0.0290(19) 0.0038(16) -0.0017(16) -0.0137(17)
O45 0.0348(15) 0.0337(15) 0.0364(16) -0.0030(12) 0.0021(12) -0.0111(12)
C46 0.033(2) 0.072(4) 0.057(3) -0.016(3) 0.009(2) 0.003(2)
C47 0.048(3) 0.058(3) 0.047(3) -0.006(2) 0.008(2) -0.024(2)
F41 0.056(2) 0.171(5) 0.079(3) -0.075(3) 0.0168(19) -0.019(3)
F42 0.096(3) 0.091(3) 0.123(4) 0.004(3) 0.038(3) 0.050(3)
F43 0.062(2) 0.106(3) 0.072(2) -0.014(2) 0.0350(19) -0.008(2)
F44 0.075(2) 0.048(2) 0.125(4) -0.028(2) 0.015(2) -0.0229(17)
F45 0.146(4) 0.082(3) 0.069(2) 0.000(2) -0.052(3) -0.051(3)
F46 0.100(3) 0.081(3) 0.078(3) -0.023(2) 0.039(2) -0.061(2)
Gd2 0.03960(10) 0.01878(8) 0.02554(9) -0.00092(7) -0.00577(7) 0.00144(7)
N51 0.0311(16) 0.0223(14) 0.0236(14) -0.0025(11) -0.0024(12) 0.0007(12)
S52 0.0360(5) 0.0241(4) 0.0252(4) -0.0034(3) -0.0013(4) 0.0007(4)
S53 0.0376(5) 0.0223(4) 0.0306(5) -0.0075(3) -0.0019(4) 0.0039(4)
N54 0.0338(17) 0.0212(14) 0.0305(16) -0.0023(12) -0.0030(13) 0.0027(12)
C55 0.0266(17) 0.0222(16) 0.0269(17) -0.0026(13) -0.0009(14) 0.0012(13)
C56 0.0257(17) 0.0207(15) 0.0266(17) 0.0013(12) -0.0038(13) 0.0010(13)
O57 0.0380(15) 0.0202(12) 0.0287(13) 0.0008(10) -0.0027(11) -0.0006(11)
C58 0.0303(18) 0.0268(17) 0.0265(17) 0.0017(14) -0.0043(14) 0.0004(14)
C59 0.046(2) 0.034(2) 0.0296(19) 0.0077(16) -0.0052(18) -0.0043(18)
C60 0.052(3) 0.049(3) 0.0233(19) 0.0030(17) -0.0052(18) -0.003(2)
C61 0.051(3) 0.042(2) 0.028(2) -0.0037(17) -0.0028(18) 0.003(2)
C62 0.039(2) 0.0271(19) 0.032(2) -0.0022(15) -0.0028(17) 0.0036(16)
C63 0.0286(18) 0.0270(17) 0.0239(16) 0.0012(13) -0.0051(14) 0.0034(14)
N64 0.0319(16) 0.0216(14) 0.0234(14) 0.0004(11) -0.0026(12) 0.0026(12)
O71 0.0562(19) 0.0235(13) 0.0307(14) 0.0030(11) -0.0002(13) -0.0007(13)
C72 0.040(2) 0.033(2) 0.040(2) 0.0085(16) -0.0034(18) -0.0071(17)
C73 0.088(4) 0.046(3) 0.033(2) 0.016(2) 0.004(3) -0.011(3)
C74 0.060(3) 0.053(3) 0.027(2) 0.0034(18) 0.009(2) 0.000(2)
O75 0.068(2) 0.0361(16) 0.0270(14) -0.0018(12) -0.0028(14) 0.0056(16)
C76 0.050(3) 0.030(2) 0.063(3) 0.013(2) -0.006(2) -0.0056(19)
C77 0.115(6) 0.091(5) 0.029(3) -0.009(3) 0.015(3) -0.021(4)
F71A 0.077(5) 0.067(4) 0.065(4) 0.019(3) -0.021(4) -0.003(4)
F72A 0.094(5) 0.025(3) 0.081(4) 0.005(3) 0.009(4) 0.018(3)
F73A 0.054(4) 0.044(4) 0.151(11) 0.014(7) -0.041(6) -0.020(3)
F71B 0.079(8) 0.039(8) 0.089(8) -0.019(7) -0.016(7) -0.010(5)
F72B 0.182(14) 0.030(4) 0.063(6) 0.017(4) 0.032(8) -0.011(8)
F73B 0.070(7) 0.120(11) 0.188(17) 0.071(10) 0.050(9) 0.053(8)
F74A 0.27(2) 0.188(13) 0.021(5) 0.023(7) 0.006(10) -0.104(14)
F75A 0.187(14) 0.27(3) 0.084(11) -0.040(14) -0.038(10) -0.128(18)
F76A 0.144(11) 0.25(2) 0.077(9) -0.083(12) 0.044(8) 0.030(11)
F74B 0.171(13) 0.090(6) 0.021(4) -0.018(4) 0.007(6) -0.029(7)
F75B 0.203(15) 0.32(4) 0.105(15) -0.075(17) 0.118(13) -0.155(19)
F76B 0.39(3) 0.144(12) 0.050(7) -0.004(9) -0.076(14) 0.065(18)
O81 0.0400(16) 0.0319(15) 0.0309(14) -0.0037(11) -0.0052(12) -0.0018(12)
C82 0.040(2) 0.0214(17) 0.036(2) -0.0024(15) -0.0090(16) 0.0026(15)
C83 0.039(2) 0.028(2) 0.048(2) -0.0032(17) -0.0038(18) -0.0045(17)
C84 0.041(2) 0.0259(19) 0.044(2) -0.0011(17) 0.0032(18) 0.0001(16)
O85 0.0460(17) 0.0318(15) 0.0367(16) -0.0056(12) 0.0053(13) -0.0020(13)
C86 0.045(2) 0.037(2) 0.048(3) -0.0087(19) -0.014(2) 0.0000(18)
C87 0.051(3) 0.050(3) 0.062(3) -0.010(3) 0.015(2) -0.008(2)
F81A 0.052(4) 0.136(12) 0.088(9) -0.057(8) -0.016(4) -0.015(5)
F82A 0.092(6) 0.042(3) 0.061(5) -0.024(3) -0.017(4) 0.019(3)
F83A 0.144(11) 0.057(5) 0.036(4) 0.001(4) -0.025(6) -0.012(6)
F81B 0.066(7) 0.19(2) 0.091(14) -0.101(14) -0.031(7) 0.043(11)
F82B 0.21(3) 0.037(6) 0.051(10) 0.002(5) -0.048(14) 0.000(11)
F83B 0.126(13) 0.075(10) 0.052(7) -0.006(7) -0.009(10) -0.070(11)
F84 0.076(3) 0.207(6) 0.054(2) 0.007(3) 0.024(2) 0.003(3)
F85 0.070(2) 0.064(2) 0.109(3) -0.024(2) 0.042(2) -0.0305(19)
F86 0.069(2) 0.053(2) 0.133(4) -0.025(2) 0.048(2) -0.0024(17)
O91 0.0422(17) 0.0347(16) 0.0339(15) 0.0035(12) -0.0028(13) 0.0090(13)
C92 0.061(3) 0.037(2) 0.039(2) 0.0028(18) 0.001(2) 0.015(2)
C93 0.066(4) 0.038(3) 0.063(3) -0.005(2) -0.017(3) 0.022(2)
C94 0.063(3) 0.033(2) 0.058(3) -0.004(2) -0.023(3) 0.011(2)
O95 0.0490(18) 0.0315(16) 0.0520(19) -0.0067(14) -0.0201(15) 0.0096(14)
C96 0.073(4) 0.080(4) 0.042(3) 0.003(3) 0.009(3) 0.045(3)
C97 0.081(4) 0.048(3) 0.086(4) -0.018(3) -0.052(3) 0.031(3)
F91 0.587(16) 0.055(3) 0.073(3) -0.011(2) 0.054(6) 0.093(5)
F92 0.087(3) 0.122(4) 0.0419(18) -0.022(2) -0.0019(18) 0.038(3)
F93 0.071(3) 0.388(10) 0.092(4) -0.082(5) -0.008(3) 0.093(5)
F94A 0.215(14) 0.163(12) 0.065(6) 0.032(7) -0.032(6) -0.033(11)
F95A 0.089(7) 0.134(12) 0.169(13) -0.053(10) -0.043(6) 0.054(7)
F96A 0.127(11) 0.056(4) 0.134(9) -0.048(5) -0.097(8) 0.047(4)
F94B 0.102(13) 0.060(7) 0.26(3) -0.061(11) -0.116(15) 0.025(7)
F95B 0.159(13) 0.25(3) 0.061(6) -0.025(11) -0.075(6) 0.075(15)
F96B 0.167(14) 0.055(7) 0.124(11) -0.054(7) -0.124(10) 0.078(9)

loop_
_atom_type_symbol
_atom_type_description
_atom_type_scat_dispersion_real
_atom_type_scat_dispersion_imag
_atom_type_scat_source
C C 0.0033 0.0016 'International Tables Vol C Tables 4.2.6.8 and 6.1.1.4'
H H 0.0000 0.0000 'International Tables Vol C Tables 4.2.6.8 and 6.1.1.4'
N N 0.0061 0.0033 'International Tables Vol C Tables 4.2.6.8 and 6.1.1.4'
O O 0.0106 0.0060 'International Tables Vol C Tables 4.2.6.8 and 6.1.1.4'
F F 0.0171 0.0103 'International Tables Vol C Tables 4.2.6.8 and 6.1.1.4'
S S 0.1246 0.1234 'International Tables Vol C Tables 4.2.6.8 and 6.1.1.4'
Gd Gd -0.1653 3.9035 'International Tables Vol C Tables 4.2.6.8 and 6.1.1.4'

loop_
_geom_angle_atom_site_label_1
_geom_angle_atom_site_label_2
_geom_angle_atom_site_label_3
_geom_angle
O25 Gd1 O45 76.02(11)
O25 Gd1 O21 73.47(11)
O45 Gd1 O21 122.61(11)
O25 Gd1 O31 81.35(11)
O45 Gd1 O31 144.18(10)
O21 Gd1 O31 75.37(10)
O25 Gd1 O35 80.02(12)
O45 Gd1 O35 77.22(11)
O21 Gd1 O35 140.23(11)
O31 Gd1 O35 71.73(10)
O25 Gd1 O41 116.39(11)
O45 Gd1 O41 71.85(11)
O21 Gd1 O41 80.03(11)
O31 Gd1 O41 143.89(10)
O35 Gd1 O41 139.17(11)
O25 Gd1 N14 148.27(11)
O45 Gd1 N14 81.63(11)
O21 Gd1 N14 138.21(11)
O31 Gd1 N14 105.46(11)
O35 Gd1 N14 73.22(12)
O41 Gd1 N14 76.44(11)
O25 Gd1 N1 146.71(11)
O45 Gd1 N1 132.84(11)
O21 Gd1 N1 75.73(10)
O31 Gd1 N1 78.94(10)
O35 Gd1 N1 118.05(11)
O41 Gd1 N1 69.57(11)
N14 Gd1 N1 63.88(11)
C5 N1 S2 113.7(3)
C5 N1 Gd1 119.8(2)
S2 N1 Gd1 124.29(17)
N1 S2 S3 93.71(13)
N4 S3 S2 95.41(14)
C5 N4 S3 113.1(3)
N4 C5 N1 124.0(4)
N4 C5 C6 122.5(4)
N1 C5 C6 113.6(4)
N14 C6 O7 116.1(4)
N14 C6 C5 122.7(4)
O7 C6 C5 121.1(4)
C6 O7 C8 103.2(3)
C13 C8 O7 108.6(4)
C13 C8 C9 123.7(5)
O7 C8 C9 127.7(5)
C10 C9 C8 114.5(5)
C10 C9 H9A 122.7
C8 C9 H9A 122.7
C9 C10 C11 122.8(5)
C9 C10 H10A 118.6
C11 C10 H10A 118.6
C12 C11 C10 121.5(5)
C12 C11 H11A 119.2
C10 C11 H11A 119.2
C11 C12 C13 116.6(5)
C11 C12 H12A 121.7
C13 C12 H12A 121.7
C8 C13 C12 120.9(4)
C8 C13 N14 108.0(4)
C12 C13 N14 131.2(4)
C6 N14 C13 104.1(4)
C6 N14 Gd1 118.3(3)
C13 N14 Gd1 135.9(3)
C22 O21 Gd1 133.7(3)
O21 C22 C23 127.2(5)
O21 C22 C26 115.0(5)
C23 C22 C26 117.7(5)
C22 C23 C24 122.0(5)
C22 C23 H23A 119.0
C24 C23 H23A 119.0
O25 C24 C23 127.8(5)
O25 C24 C27 113.6(6)
C23 C24 C27 118.6(6)
C24 O25 Gd1 134.5(3)
F22B C26 F22A 124.1(13)
F22B C26 F21B 111.1(18)
F22A C26 F21B 32.0(14)
F22B C26 F21A 61.4(14)
F22A C26 F21A 113.8(11)
F21B C26 F21A 137.8(13)
F22B C26 F23A 42.2(15)
F22A C26 F23A 103.8(10)
F21B C26 F23A 77.0(12)
F21A C26 F23A 103.2(8)
F22B C26 F23B 108.6(15)
F22A C26 F23B 66.0(10)
F21B C26 F23B 97.7(13)
F21A C26 F23B 54.3(8)
F23A C26 F23B 139.0(8)
F22B C26 C22 118.4(10)
F22A C26 C22 114.9(7)
F21B C26 C22 109.1(12)
F21A C26 C22 110.0(6)
F23A C26 C22 110.2(7)
F23B C26 C22 109.9(7)
F25 C27 F26 110.5(13)
F25 C27 F24 107.3(14)
F26 C27 F24 97.6(13)
F25 C27 C24 117.0(7)
F26 C27 C24 115.8(9)
F24 C27 C24 106.4(12)
C32 O31 Gd1 131.0(2)
O31 C32 C33 127.8(4)
O31 C32 C36 114.7(4)
C33 C32 C36 117.4(4)
C32 C33 C34 120.6(4)
C32 C33 H33A 119.7
C34 C33 H33A 119.7
O35 C34 C33 127.6(4)
O35 C34 C37 114.1(4)
C33 C34 C37 118.3(4)
C34 O35 Gd1 133.1(3)
F33 C36 F32 107.7(4)
F33 C36 F31 108.5(4)
F32 C36 F31 105.9(4)
F33 C36 C32 109.5(4)
F32 C36 C32 113.8(4)
F31 C36 C32 111.3(4)
F34 C37 F35 108.9(5)
F34 C37 F36 106.5(5)
F35 C37 F36 107.4(4)
F34 C37 C34 110.8(4)
F35 C37 C34 112.5(5)
F36 C37 C34 110.5(4)
C42 O41 Gd1 132.4(3)
O41 C42 C43 127.7(4)
O41 C42 C46 112.9(4)
C43 C42 C46 119.4(4)
C42 C43 C44 120.3(4)
C42 C43 H43A 119.8
C44 C43 H43A 119.8
O45 C44 C43 127.5(4)
O45 C44 C47 113.7(4)
C43 C44 C47 118.8(4)
C44 O45 Gd1 135.5(3)
F42 C46 F41 109.1(6)
F42 C46 F43 106.0(5)
F41 C46 F43 106.1(5)
F42 C46 C42 111.3(5)
F41 C46 C42 111.0(4)
F43 C46 C42 113.0(5)
F45 C47 F46 109.1(5)
F45 C47 F44 105.9(5)
F46 C47 F44 106.1(5)
F45 C47 C44 110.5(5)
F46 C47 C44 114.1(4)
F44 C47 C44 110.7(4)
O71 Gd2 O85 91.70(11)
O71 Gd2 O81 80.91(11)
O85 Gd2 O81 71.57(11)
O71 Gd2 O91 77.05(11)
O85 Gd2 O91 146.01(11)
O81 Gd2 O91 74.99(11)
O71 Gd2 O75 73.89(11)
O85 Gd2 O75 71.67(12)
O81 Gd2 O75 134.23(12)
O91 Gd2 O75 132.53(11)
O71 Gd2 O95 86.11(11)
O85 Gd2 O95 140.89(12)
O81 Gd2 O95 145.62(11)
O91 Gd2 O95 71.11(11)
O75 Gd2 O95 70.23(13)
O71 Gd2 N64 148.84(10)
O85 Gd2 N64 99.02(11)
O81 Gd2 N64 75.02(10)
O91 Gd2 N64 77.81(10)
O75 Gd2 N64 137.27(11)
O95 Gd2 N64 102.81(11)
O71 Gd2 N51 147.13(10)
O85 Gd2 N51 82.22(10)
O81 Gd2 N51 126.41(10)
O91 Gd2 N51 123.82(11)
O75 Gd2 N51 73.53(11)
O95 Gd2 N51 78.94(10)
N64 Gd2 N51 63.82(10)
C55 N51 S52 113.3(3)
C55 N51 Gd2 120.8(2)
S52 N51 Gd2 125.92(16)
N51 S52 S53 94.02(12)
N54 S53 S52 95.28(12)
C55 N54 S53 112.7(3)
N54 C55 N51 124.7(3)
N54 C55 C56 121.6(3)
N51 C55 C56 113.6(3)
N64 C56 O57 116.3(3)
N64 C56 C55 122.6(3)
O57 C56 C55 121.0(3)
C56 O57 C58 103.8(3)
C59 C58 C63 124.1(4)
C59 C58 O57 128.1(4)
C63 C58 O57 107.8(3)
C60 C59 C58 114.6(4)
C60 C59 H59A 122.7
C58 C59 H59A 122.7
C59 C60 C61 122.7(4)
C59 C60 H60A 118.6
C61 C60 H60A 118.6
C62 C61 C60 121.7(4)
C62 C61 H61A 119.1
C60 C61 H61A 119.1
C61 C62 C63 116.2(4)
C61 C62 H62A 121.9
C63 C62 H62A 121.9
C58 C63 C62 120.7(4)
C58 C63 N64 107.9(3)
C62 C63 N64 131.4(4)
C56 N64 C63 104.2(3)
C56 N64 Gd2 118.7(2)
C63 N64 Gd2 137.0(2)
C72 O71 Gd2 136.0(3)
O71 C72 C73 127.0(4)
O71 C72 C76 113.2(4)
C73 C72 C76 119.8(4)
C72 C73 C74 121.8(4)
C72 C73 H73A 119.1
C74 C73 H73A 119.1
O75 C74 C73 128.2(5)
O75 C74 C77 115.1(5)
C73 C74 C77 116.5(5)
C74 O75 Gd2 132.7(3)
F73B C76 F73A 120.3(13)
F73B C76 F72A 27.5(8)
F73A C76 F72A 110.2(9)
F73B C76 F71A 75.0(9)
F73A C76 F71A 111.6(7)
F72A C76 F71A 102.5(6)
F73B C76 F71B 105.2(14)
F73A C76 F71B 27.1(9)
F72A C76 F71B 87.1(10)
F71A C76 F71B 132.9(9)
F73B C76 F72B 106.8(10)
F73A C76 F72B 78.3(9)
F72A C76 F72B 132.5(8)
F71A C76 F72B 37.7(7)
F71B C76 F72B 104.4(10)
F73B C76 C72 120.3(10)
F73A C76 C72 112.0(8)
F72A C76 C72 109.2(5)
F71A C76 C72 110.9(6)
F71B C76 C72 108.9(9)
F72B C76 C72 110.0(7)
F75A C77 F75B 134.2(16)
F75A C77 F74A 110.2(14)
F75B C77 F74A 58.3(14)
F75A C77 F74B 34.4(16)
F75B C77 F74B 116.5(15)
F74A C77 F74B 131.9(10)
F75A C77 F76B 66.3(13)
F75B C77 F76B 106.2(16)
F74A C77 F76B 50.1(13)
F74B C77 F76B 99.0(13)
F75A C77 F76A 106.9(16)
F75B C77 F76A 46.8(14)
F74A C77 F76A 102.1(14)
F74B C77 F76A 75.8(12)
F76B C77 F76A 137.6(12)
F75A C77 C74 114.0(11)
F75B C77 C74 110.3(12)
F74A C77 C74 114.8(10)
F74B C77 C74 111.2(7)
F76B C77 C74 113.1(10)
F76A C77 C74 107.8(8)
C82 O81 Gd2 134.1(3)
O81 C82 C83 128.2(4)
O81 C82 C86 114.2(4)
C83 C82 C86 117.5(4)
C84 C83 C82 119.9(4)
C84 C83 H83A 120.0
C82 C83 H83A 120.0
O85 C84 C83 128.0(4)
O85 C84 C87 113.8(4)
C83 C84 C87 118.2(4)
C84 O85 Gd2 133.9(3)
F82A C86 F82B 130.7(15)
F82A C86 F83B 84.6(13)
F82B C86 F83B 104.7(17)
F82A C86 F81B 28.7(12)
F82B C86 F81B 106.2(16)
F83B C86 F81B 106.9(14)
F82A C86 F83A 109.6(10)
F82B C86 F83A 26.7(17)
F83B C86 F83A 123.6(16)
F81B C86 F83A 82.1(13)
F82A C86 F81A 106.0(9)
F82B C86 F81A 84.5(17)
F83B C86 F81A 22.9(15)
F81B C86 F81A 124.0(13)
F83A C86 F81A 107.5(12)
F82A C86 C82 109.8(7)
F82B C86 C82 109.5(16)
F83B C86 C82 114.6(13)
F81B C86 C82 114.2(9)
F83A C86 C82 110.8(11)
F81A C86 C82 112.9(9)
F86 C87 F84 106.2(5)
F86 C87 F85 107.0(5)
F84 C87 F85 108.6(5)
F86 C87 C84 111.1(5)
F84 C87 C84 110.7(5)
F85 C87 C84 112.9(5)
C92 O91 Gd2 132.9(3)
O91 C92 C93 126.5(5)
O91 C92 C96 116.8(5)
C93 C92 C96 116.6(5)
C94 C93 C92 120.9(5)
C94 C93 H93A 119.6
C92 C93 H93A 119.6
O95 C94 C93 128.6(5)
O95 C94 C97 112.7(5)
C93 C94 C97 118.7(5)
C94 O95 Gd2 128.5(3)
F91 C96 F93 102.2(7)
F91 C96 F92 110.1(8)
F93 C96 F92 102.6(6)
F91 C96 C92 112.9(6)
F93 C96 C92 113.3(7)
F92 C96 C92 114.6(5)
F96A C97 F96B 113.5(14)
F96A C97 F94A 114.9(12)
F96B C97 F94A 84.4(15)
F96A C97 F95B 80.5(15)
F96B C97 F95B 117.2(15)
F94A C97 F95B 39.9(13)
F96A C97 F94B 23(2)
F96B C97 F94B 97.6(17)
F94A C97 F94B 132.5(18)
F95B C97 F94B 103(2)
F96A C97 F95A 105.7(13)
F96B C97 F95A 13(2)
F94A C97 F95A 97.5(13)
F95B C97 F95A 128.1(13)
F94B C97 F95A 87.1(17)
F96A C97 C94 112.1(9)
F96B C97 C94 115.6(8)
F94A C97 C94 113.8(9)
F95B C97 C94 113.0(9)
F94B C97 C94 108.0(15)
F95A C97 C94 111.6(9)

loop_
_geom_bond_atom_site_label_1
_geom_bond_atom_site_label_2
_geom_bond_distance
Gd1 O25 2.325(3)
Gd1 O45 2.328(3)
Gd1 O21 2.337(3)
Gd1 O31 2.358(3)
Gd1 O35 2.361(3)
Gd1 O41 2.362(3)
Gd1 N14 2.551(3)
Gd1 N1 2.584(3)
N1 C5 1.360(5)
N1 S2 1.632(3)
S2 S3 2.0958(15)
S3 N4 1.640(4)
N4 C5 1.309(5)
C5 C6 1.465(6)
C6 N14 1.301(6)
C6 O7 1.347(5)
O7 C8 1.391(6)
C8 C13 1.370(7)
C8 C9 1.397(6)
C9 C10 1.381(8)
C9 H9A 0.9500
C10 C11 1.389(9)
C10 H10A 0.9500
C11 C12 1.381(7)
C11 H11A 0.9500
C12 C13 1.392(7)
C12 H12A 0.9500
C13 N14 1.405(5)
O21 C22 1.256(5)
C22 C23 1.379(8)
C22 C26 1.524(7)
C23 C24 1.381(8)
C23 H23A 0.9500
C24 O25 1.245(6)
C24 C27 1.540(9)
C26 F22B 1.254(11)
C26 F22A 1.261(10)
C26 F21B 1.283(12)
C26 F21A 1.299(8)
C26 F23A 1.346(9)
C26 F23B 1.359(11)
C27 F25 1.168(12)
C27 F26 1.179(13)
C27 F24 1.198(18)
O31 C32 1.267(5)
C32 C33 1.384(6)
C32 C36 1.533(6)
C33 C34 1.393(6)
C33 H33A 0.9500
C34 O35 1.241(5)
C34 C37 1.545(6)
C36 F33 1.313(6)
C36 F32 1.328(5)
C36 F31 1.331(5)
C37 F34 1.303(6)
C37 F35 1.316(7)
C37 F36 1.319(7)
O41 C42 1.256(5)
C42 C43 1.375(7)
C42 C46 1.535(7)
C43 C44 1.395(7)
C43 H43A 0.9500
C44 O45 1.242(5)
C44 C47 1.537(7)
C46 F42 1.310(7)
C46 F41 1.310(7)
C46 F43 1.336(7)
C47 F45 1.297(7)
C47 F46 1.304(6)
C47 F44 1.343(7)
Gd2 O71 2.294(3)
Gd2 O85 2.350(3)
Gd2 O81 2.360(3)
Gd2 O91 2.362(3)
Gd2 O75 2.368(3)
Gd2 O95 2.413(3)
Gd2 N64 2.556(3)
Gd2 N51 2.578(3)
N51 C55 1.355(5)
N51 S52 1.637(3)
S52 S53 2.0926(14)
S53 N54 1.648(3)
N54 C55 1.308(5)
C55 C56 1.465(5)
C56 N64 1.300(5)
C56 O57 1.336(4)
O57 C58 1.391(5)
C58 C59 1.380(5)
C58 C63 1.385(5)
C59 C60 1.380(6)
C59 H59A 0.9500
C60 C61 1.400(7)
C60 H60A 0.9500
C61 C62 1.381(6)
C61 H61A 0.9500
C62 C63 1.397(5)
C62 H62A 0.9500
C63 N64 1.402(5)
O71 C72 1.223(5)
C72 C73 1.392(7)
C72 C76 1.550(7)
C73 C74 1.404(8)
C73 H73A 0.9500
C74 O75 1.216(6)
C74 C77 1.530(7)
C76 F73B 1.272(11)
C76 F73A 1.284(9)
C76 F72A 1.309(8)
C76 F71A 1.312(8)
C76 F71B 1.314(11)
C76 F72B 1.326(9)
C77 F75A 1.224(12)
C77 F75B 1.234(12)
C77 F74A 1.248(12)
C77 F74B 1.291(11)
C77 F76B 1.323(12)
C77 F76A 1.331(12)
O81 C82 1.249(5)
C82 C83 1.388(6)
C82 C86 1.535(6)
C83 C84 1.384(6)
C83 H83A 0.9500
C84 O85 1.251(5)
C84 C87 1.544(7)
C86 F82A 1.292(8)
C86 F82B 1.300(12)
C86 F83B 1.305(11)
C86 F81B 1.305(12)
C86 F83A 1.310(10)
C86 F81A 1.317(9)
C87 F86 1.306(7)
C87 F84 1.308(7)
C87 F85 1.319(6)
O91 C92 1.234(6)
C92 C93 1.414(7)
C92 C96 1.499(7)
C93 C94 1.374(8)
C93 H93A 0.9500
C94 O95 1.287(6)
C94 C97 1.529(7)
C96 F91 1.248(9)
C96 F93 1.264(9)
C96 F92 1.293(7)
C97 F96A 1.287(10)
C97 F96B 1.291(11)
C97 F94A 1.297(11)
C97 F95B 1.298(13)
C97 F94B 1.306(14)
C97 F95A 1.308(10)

loop_
_geom_torsion_atom_site_label_1
_geom_torsion_atom_site_label_2
_geom_torsion_atom_site_label_3
_geom_torsion_atom_site_label_4
_geom_torsion
O25 Gd1 N1 C5 179.2(3)
O45 Gd1 N1 C5 -36.5(3)
O21 Gd1 N1 C5 -158.0(3)
O31 Gd1 N1 C5 124.5(3)
O35 Gd1 N1 C5 62.3(3)
O41 Gd1 N1 C5 -73.5(3)
N14 Gd1 N1 C5 11.0(3)
O25 Gd1 N1 S2 -18.5(3)
O45 Gd1 N1 S2 125.8(2)
O21 Gd1 N1 S2 4.3(2)
O31 Gd1 N1 S2 -73.3(2)
O35 Gd1 N1 S2 -135.47(19)
O41 Gd1 N1 S2 88.8(2)
N14 Gd1 N1 S2 173.3(2)
C5 N1 S2 S3 -3.3(3)
Gd1 N1 S2 S3 -166.52(17)
N1 S2 S3 N4 1.86(19)
S2 S3 N4 C5 -0.1(3)
S3 N4 C5 N1 -2.5(5)
S3 N4 C5 C6 176.3(3)
S2 N1 C5 N4 4.4(5)
Gd1 N1 C5 N4 168.4(3)
S2 N1 C5 C6 -174.6(3)
Gd1 N1 C5 C6 -10.6(4)
N4 C5 C6 N14 -178.6(4)
N1 C5 C6 N14 0.4(6)
N4 C5 C6 O7 -1.4(6)
N1 C5 C6 O7 177.6(3)
N14 C6 O7 C8 0.3(5)
C5 C6 O7 C8 -177.1(4)
C6 O7 C8 C13 -0.6(5)
C6 O7 C8 C9 -179.9(5)
C13 C8 C9 C10 0.1(8)
O7 C8 C9 C10 179.3(5)
C8 C9 C10 C11 -0.1(8)
C9 C10 C11 C12 -0.3(9)
C10 C11 C12 C13 0.7(8)
O7 C8 C13 C12 -179.1(4)
C9 C8 C13 C12 0.3(8)
O7 C8 C13 N14 0.6(5)
C9 C8 C13 N14 180.0(4)
C11 C12 C13 C8 -0.7(7)
C11 C12 C13 N14 179.7(5)
O7 C6 N14 C13 0.1(5)
C5 C6 N14 C13 177.4(4)
O7 C6 N14 Gd1 -167.4(3)
C5 C6 N14 Gd1 9.9(5)
C8 C13 N14 C6 -0.4(5)
C12 C13 N14 C6 179.2(5)
C8 C13 N14 Gd1 163.6(3)
C12 C13 N14 Gd1 -16.7(8)
O25 Gd1 N14 C6 -178.1(3)
O45 Gd1 N14 C6 136.5(3)
O21 Gd1 N14 C6 5.8(4)
O31 Gd1 N14 C6 -79.4(3)
O35 Gd1 N14 C6 -144.4(3)
O41 Gd1 N14 C6 63.3(3)
N1 Gd1 N14 C6 -10.3(3)
O25 Gd1 N14 C13 19.5(5)
O45 Gd1 N14 C13 -25.9(4)
O21 Gd1 N14 C13 -156.6(4)
O31 Gd1 N14 C13 118.2(4)
O35 Gd1 N14 C13 53.2(4)
O41 Gd1 N14 C13 -99.1(4)
N1 Gd1 N14 C13 -172.8(4)
O25 Gd1 O21 C22 12.4(4)
O45 Gd1 O21 C22 73.1(4)
O31 Gd1 O21 C22 -72.7(4)
O35 Gd1 O21 C22 -37.9(5)
O41 Gd1 O21 C22 133.9(4)
N14 Gd1 O21 C22 -169.7(4)
N1 Gd1 O21 C22 -154.8(4)
Gd1 O21 C22 C23 -13.6(9)
Gd1 O21 C22 C26 166.5(3)
O21 C22 C23 C24 3.0(11)
C26 C22 C23 C24 -177.1(6)
C22 C23 C24 O25 3.0(12)
C22 C23 C24 C27 -177.0(8)
C23 C24 O25 Gd1 1.8(11)
C27 C24 O25 Gd1 -178.2(6)
O45 Gd1 O25 C24 -137.5(6)
O21 Gd1 O25 C24 -6.7(5)
O31 Gd1 O25 C24 70.5(5)
O35 Gd1 O25 C24 143.3(5)
O41 Gd1 O25 C24 -76.3(5)
N14 Gd1 O25 C24 175.9(5)
N1 Gd1 O25 C24 16.3(6)
O21 C22 C26 F22B 177(2)
C23 C22 C26 F22B -3(2)
O21 C22 C26 F22A -20.6(12)
C23 C22 C26 F22A 159.4(11)
O21 C22 C26 F21B -54.6(13)
C23 C22 C26 F21B 125.4(13)
O21 C22 C26 F21A 109.4(9)
C23 C22 C26 F21A -70.5(11)
O21 C22 C26 F23A -137.4(8)
C23 C22 C26 F23A 42.7(10)
O21 C22 C26 F23B 51.4(10)
C23 C22 C26 F23B -128.6(10)
O25 C24 C27 F25 -26.3(17)
C23 C24 C27 F25 153.8(12)
O25 C24 C27 F26 -159.3(14)
C23 C24 C27 F26 20.7(19)
O25 C24 C27 F24 93.5(16)
C23 C24 C27 F24 -86.4(17)
O25 Gd1 O31 C32 53.2(3)
O45 Gd1 O31 C32 2.1(4)
O21 Gd1 O31 C32 128.3(3)
O35 Gd1 O31 C32 -29.1(3)
O41 Gd1 O31 C32 176.9(3)
N14 Gd1 O31 C32 -95.1(3)
N1 Gd1 O31 C32 -153.8(3)
Gd1 O31 C32 C33 25.5(6)
Gd1 O31 C32 C36 -153.7(3)
O31 C32 C33 C34 -0.8(7)
C36 C32 C33 C34 178.4(4)
C32 C33 C34 O35 -3.8(7)
C32 C33 C34 C37 174.3(4)
C33 C34 O35 Gd1 -17.2(7)
C37 C34 O35 Gd1 164.6(3)
O25 Gd1 O35 C34 -58.4(4)
O45 Gd1 O35 C34 -136.2(4)
O21 Gd1 O35 C34 -10.0(5)
O31 Gd1 O35 C34 25.7(4)
O41 Gd1 O35 C34 -177.5(4)
N14 Gd1 O35 C34 138.8(4)
N1 Gd1 O35 C34 91.8(4)
O31 C32 C36 F33 86.9(5)
C33 C32 C36 F33 -92.3(5)
O31 C32 C36 F32 -152.5(4)
C33 C32 C36 F32 28.2(6)
O31 C32 C36 F31 -33.0(5)
C33 C32 C36 F31 147.8(4)
O35 C34 C37 F34 -36.8(7)
C33 C34 C37 F34 144.8(5)
O35 C34 C37 F35 -159.0(4)
C33 C34 C37 F35 22.6(7)
O35 C34 C37 F36 81.0(5)
C33 C34 C37 F36 -97.4(6)
O25 Gd1 O41 C42 -87.2(4)
O45 Gd1 O41 C42 -23.7(4)
O21 Gd1 O41 C42 -153.0(4)
O31 Gd1 O41 C42 159.5(3)
O35 Gd1 O41 C42 18.9(5)
N14 Gd1 O41 C42 61.8(4)
N1 Gd1 O41 C42 128.6(4)
Gd1 O41 C42 C43 24.6(7)
Gd1 O41 C42 C46 -154.7(3)
O41 C42 C43 C44 -3.4(8)
C46 C42 C43 C44 175.8(5)
C42 C43 C44 O45 -7.1(8)
C42 C43 C44 C47 171.8(5)
C43 C44 O45 Gd1 -4.6(8)
C47 C44 O45 Gd1 176.5(3)
O25 Gd1 O45 C44 138.8(4)
O21 Gd1 O45 C44 79.2(4)
O31 Gd1 O45 C44 -168.8(4)
O35 Gd1 O45 C44 -138.5(4)
O41 Gd1 O45 C44 14.5(4)
N14 Gd1 O45 C44 -63.9(4)
N1 Gd1 O45 C44 -21.9(5)
O41 C42 C46 F42 -74.0(6)
C43 C42 C46 F42 106.7(6)
O41 C42 C46 F41 47.8(7)
C43 C42 C46 F41 -131.6(6)
O41 C42 C46 F43 166.9(4)
C43 C42 C46 F43 -12.5(7)
O45 C44 C47 F45 81.5(6)
C43 C44 C47 F45 -97.5(6)
O45 C44 C47 F46 -155.1(5)
C43 C44 C47 F46 25.8(7)
O45 C44 C47 F44 -35.6(6)
C43 C44 C47 F44 145.4(5)
O71 Gd2 N51 C55 179.8(3)
O85 Gd2 N51 C55 -99.2(3)
O81 Gd2 N51 C55 -39.0(3)
O91 Gd2 N51 C55 57.2(3)
O75 Gd2 N51 C55 -172.3(3)
O95 Gd2 N51 C55 115.3(3)
N64 Gd2 N51 C55 4.9(3)
O71 Gd2 N51 S52 1.5(3)
O85 Gd2 N51 S52 82.5(2)
O81 Gd2 N51 S52 142.73(18)
O91 Gd2 N51 S52 -121.1(2)
O75 Gd2 N51 S52 9.4(2)
O95 Gd2 N51 S52 -63.0(2)
N64 Gd2 N51 S52 -173.4(2)
C55 N51 S52 S53 2.0(3)
Gd2 N51 S52 S53 -179.55(17)
N51 S52 S53 N54 -1.00(18)
S52 S53 N54 C55 -0.2(3)
S53 N54 C55 N51 1.9(5)
S53 N54 C55 C56 -175.2(3)
S52 N51 C55 N54 -2.9(5)
Gd2 N51 C55 N54 178.6(3)
S52 N51 C55 C56 174.4(3)
Gd2 N51 C55 C56 -4.1(4)
N54 C55 C56 N64 176.1(4)
N51 C55 C56 N64 -1.3(5)
N54 C55 C56 O57 -1.7(6)
N51 C55 C56 O57 -179.2(3)
N64 C56 O57 C58 -0.9(4)
C55 C56 O57 C58 177.1(3)
C56 O57 C58 C59 -178.4(4)
C56 O57 C58 C63 0.8(4)
C63 C58 C59 C60 -0.2(7)
O57 C58 C59 C60 178.9(4)
C58 C59 C60 C61 0.2(7)
C59 C60 C61 C62 0.4(8)
C60 C61 C62 C63 -1.1(7)
C59 C58 C63 C62 -0.5(6)
O57 C58 C63 C62 -179.8(4)
C59 C58 C63 N64 178.8(4)
O57 C58 C63 N64 -0.5(4)
C61 C62 C63 C58 1.1(6)
C61 C62 C63 N64 -177.9(4)
O57 C56 N64 C63 0.6(4)
C55 C56 N64 C63 -177.4(3)
O57 C56 N64 Gd2 -176.0(2)
C55 C56 N64 Gd2 6.0(5)
C58 C63 N64 C56 0.0(4)
C62 C63 N64 C56 179.2(4)
C58 C63 N64 Gd2 175.6(3)
C62 C63 N64 Gd2 -5.2(7)
O71 Gd2 N64 C56 179.9(3)
O85 Gd2 N64 C56 71.2(3)
O81 Gd2 N64 C56 139.3(3)
O91 Gd2 N64 C56 -143.2(3)
O75 Gd2 N64 C56 -1.5(4)
O95 Gd2 N64 C56 -76.1(3)
N51 Gd2 N64 C56 -5.4(3)
O71 Gd2 N64 C63 4.8(5)
O85 Gd2 N64 C63 -103.9(4)
O81 Gd2 N64 C63 -35.9(4)
O91 Gd2 N64 C63 41.6(4)
O75 Gd2 N64 C63 -176.6(3)
O95 Gd2 N64 C63 108.7(4)
N51 Gd2 N64 C63 179.4(4)
O85 Gd2 O71 C72 -77.8(5)
O81 Gd2 O71 C72 -148.8(5)
O91 Gd2 O71 C72 134.6(5)
O75 Gd2 O71 C72 -7.4(4)
O95 Gd2 O71 C72 63.1(5)
N64 Gd2 O71 C72 171.6(4)
N51 Gd2 O71 C72 0.5(6)
Gd2 O71 C72 C73 7.2(8)
Gd2 O71 C72 C76 -174.0(3)
O71 C72 C73 C74 -1.1(9)
C76 C72 C73 C74 -179.9(5)
C72 C73 C74 O75 -0.4(10)
C72 C73 C74 C77 174.7(6)
C73 C74 O75 Gd2 -3.6(10)
C77 C74 O75 Gd2 -178.8(4)
O71 Gd2 O75 C74 5.5(5)
O85 Gd2 O75 C74 102.9(5)
O81 Gd2 O75 C74 64.8(5)
O91 Gd2 O75 C74 -48.9(6)
O95 Gd2 O75 C74 -86.1(5)
N64 Gd2 O75 C74 -173.7(5)
N51 Gd2 O75 C74 -170.0(5)
O71 C72 C76 F73B 71.7(12)
C73 C72 C76 F73B -109.3(12)
O71 C72 C76 F73A -78.4(8)
C73 C72 C76 F73A 100.5(8)
O71 C72 C76 F72A 43.9(7)
C73 C72 C76 F72A -137.1(6)
O71 C72 C76 F71A 156.1(6)
C73 C72 C76 F71A -24.9(8)
O71 C72 C76 F71B -49.6(10)
C73 C72 C76 F71B 129.3(9)
O71 C72 C76 F72B -163.5(9)
C73 C72 C76 F72B 15.4(10)
O75 C74 C77 F75A -64.3(18)
C73 C74 C77 F75A 119.9(17)
O75 C74 C77 F75B 103.8(18)
C73 C74 C77 F75B -72.0(18)
O75 C74 C77 F74A 167.3(14)
C73 C74 C77 F74A -8.5(16)
O75 C74 C77 F74B -27.1(12)
C73 C74 C77 F74B 157.1(11)
O75 C74 C77 F76B -137.5(16)
C73 C74 C77 F76B 46.7(17)
O75 C74 C77 F76A 54.2(13)
C73 C74 C77 F76A -121.6(12)
O71 Gd2 O81 C82 76.8(4)
O85 Gd2 O81 C82 -18.1(4)
O91 Gd2 O81 C82 155.7(4)
O75 Gd2 O81 C82 20.0(4)
O95 Gd2 O81 C82 145.9(3)
N64 Gd2 O81 C82 -123.2(4)
N51 Gd2 O81 C82 -83.1(4)
Gd2 O81 C82 C83 10.8(7)
Gd2 O81 C82 C86 -170.4(3)
O81 C82 C83 C84 5.0(7)
C86 C82 C83 C84 -173.7(4)
C82 C83 C84 O85 -1.1(7)
C82 C83 C84 C87 177.5(4)
C83 C84 O85 Gd2 -18.7(7)
C87 C84 O85 Gd2 162.7(3)
O71 Gd2 O85 C84 -57.9(4)
O81 Gd2 O85 C84 21.9(4)
O91 Gd2 O85 C84 11.2(5)
O75 Gd2 O85 C84 -130.3(4)
O95 Gd2 O85 C84 -143.8(4)
N64 Gd2 O85 C84 92.7(4)
N51 Gd2 O85 C84 154.5(4)
O81 C82 C86 F82A 59.8(7)
C83 C82 C86 F82A -121.3(7)
O81 C82 C86 F82B -89.9(14)
C83 C82 C86 F82B 89.0(14)
O81 C82 C86 F83B 152.9(12)
C83 C82 C86 F83B -28.2(13)
O81 C82 C86 F81B 29.1(12)
C83 C82 C86 F81B -152.0(12)
O81 C82 C86 F83A -61.4(9)
C83 C82 C86 F83A 117.5(9)
O81 C82 C86 F81A 177.9(8)
C83 C82 C86 F81A -3.2(9)
O85 C84 C87 F86 76.8(6)
C83 C84 C87 F86 -102.0(6)
O85 C84 C87 F84 -41.0(7)
C83 C84 C87 F84 140.2(5)
O85 C84 C87 F85 -163.0(5)
C83 C84 C87 F85 18.2(7)
O71 Gd2 O91 C92 -56.3(5)
O85 Gd2 O91 C92 -129.7(4)
O81 Gd2 O91 C92 -140.2(5)
O75 Gd2 O91 C92 -3.0(5)
O95 Gd2 O91 C92 34.0(5)
N64 Gd2 O91 C92 142.3(5)
N51 Gd2 O91 C92 95.7(5)
Gd2 O91 C92 C93 -25.8(9)
Gd2 O91 C92 C96 157.0(4)
O91 C92 C93 C94 -3.3(10)
C96 C92 C93 C94 173.9(6)
C92 C93 C94 O95 3.0(10)
C92 C93 C94 C97 -179.6(6)
C93 C94 O95 Gd2 23.9(9)
C97 C94 O95 Gd2 -153.6(4)
O71 Gd2 O95 C94 46.0(5)
O85 Gd2 O95 C94 133.9(4)
O81 Gd2 O95 C94 -21.7(6)
O91 Gd2 O95 C94 -31.6(4)
O75 Gd2 O95 C94 120.3(5)
N64 Gd2 O95 C94 -103.8(5)
N51 Gd2 O95 C94 -163.4(5)
O91 C92 C96 F91 -115.9(8)
C93 C92 C96 F91 66.5(10)
O91 C92 C96 F93 128.5(7)
C93 C92 C96 F93 -49.0(9)
O91 C92 C96 F92 11.2(9)
C93 C92 C96 F92 -166.3(6)
O95 C94 C97 F96A -49.3(14)
C93 C94 C97 F96A 132.9(13)
O95 C94 C97 F96B 178.5(16)
C93 C94 C97 F96B 0.7(17)
O95 C94 C97 F94A 83.2(10)
C93 C94 C97 F94A -94.6(11)
O95 C94 C97 F95B 39.5(16)
C93 C94 C97 F95B -138.3(15)
O95 C94 C97 F94B -73.5(16)
C93 C94 C97 F94B 108.7(16)
O95 C94 C97 F95A -167.6(12)
C93 C94 C97 F95A 14.6(14)
